data_7125680
loop_
_publ_author_name
'Vasilenko, Vladislav'
'Blasius, Clemens K.'
'Wadepohl, Hubert'
'Gade, Lutz H.'

_publ_section_title
;
 Borohydride intermediates pave the way for magnesium-catalysed
 enantioselective ketone reduction.
;
_journal_issue 8
_journal_name_full 'Chemical communications (Cambridge, England)'
_journal_page_first 1203
_journal_page_last 1206
_journal_paper_doi 10.1039/c9cc09111d
_journal_volume 56
_journal_year 2020
_chemical_absolute_configuration ad
_chemical_formula_moiety 'C38 H44 B Mg N3 O5'
_chemical_formula_sum 'C38 H44 B Mg N3 O5'
_chemical_formula_weight 657.88
_chemical_properties_physical 'air-sensitive, moisture-sensitive'
_space_group_crystal_system orthorhombic
_space_group_IT_number 19
_space_group_name_Hall 'P 2ac 2ab'
_space_group_name_H-M_alt 'P 21 21 21'
_atom_sites_solution_hydrogens mixed
_atom_sites_solution_primary iterative
_atom_sites_solution_secondary difmap
_audit_block_code ga_vv33
_audit_creation_date 2018-09-10
_audit_creation_method
;
Olex2 1.2
(compiled May 29 2018 13:30:08 for OlexSys, GUI svn.r5506)
;
_audit_update_record
;
2019-10-29 deposited with the CCDC.	2019-12-20 downloaded from the CCDC.
;
_cell_angle_alpha 90
_cell_angle_beta 90
_cell_angle_gamma 90
_cell_formula_units_Z 4
_cell_length_a 10.60635(16)
_cell_length_b 16.6805(3)
_cell_length_c 19.3703(2)
_cell_measurement_reflns_used 28087
_cell_measurement_temperature 120(1)
_cell_measurement_theta_max 29.9810
_cell_measurement_theta_min 2.4930
_cell_volume 3426.98(9)
_computing_cell_refinement 'CrysAlisPro 1.171.39.46 (Rigaku OD, 2018)'
_computing_data_collection 'CrysAlisPro 1.171.39.46 (Rigaku OD, 2018)'
_computing_data_reduction 'CrysAlisPro 1.171.39.46 (Rigaku OD, 2018)'
_computing_molecular_graphics 'Olex2 (Dolomanov et al., 2009)'
_computing_publication_material 'encif (Wadepohl, 2009-17); encifer 1.5.2 (CCDC, 2016)'
_computing_structure_refinement 'ShelXL (Sheldrick, 2015)'
_computing_structure_solution 'SUPERFLIP (Palatinus, 2007-2009)'
_diffrn_ambient_environment 'perfluoro polyether oil / N~2~'
_diffrn_ambient_temperature 120(1)
_diffrn_detector 'CCD plate'
_diffrn_detector_area_resol_mean 7.9621
_diffrn_detector_type Eos
_diffrn_measured_fraction_theta_full 0.999
_diffrn_measured_fraction_theta_max 0.985
_diffrn_measurement_details
;
List of Runs (angles in degrees, time in seconds):

  # Type    Start    End  Width  t~exp~   \w     \q     \k     \f   Frames
#--------------------------------------------------------------------------
  1  \w     -4.00  97.00   0.50   15.00    --   26.43  77.00-120.00  202
  2  \w      5.00  95.00   0.50   15.00    --   26.43  57.00   0.00  180
  3  \w    -42.00  47.00   0.50   15.00    --   26.43 -57.00-150.00  178
  4  \w      5.00  95.00   0.50   15.00    --   26.43  57.00-180.00  180
  5  \w    -42.00  47.00   0.50   15.00    --   26.43 -57.00  30.00  178
  6  \w    -20.00  68.00   0.50   15.00    --   26.43 -99.00 -30.00  176
  7  \w     -4.00  97.00   0.50   15.00    --   26.43  77.00  60.00  202
  8  \w    -20.00  68.00   0.50   15.00    --   26.43 -99.00 150.00  176
  9  \w    -71.00 -36.00   0.50   15.00    --    2.00 150.00   1.66   70
 10  \w     -4.00  97.00   0.50   15.00    --   26.43  77.00 -30.00  202
 11  \w    -20.00  68.00   0.50   15.00    --   26.43 -99.00  30.00  176
 12  \w    -20.00  68.00   0.50   15.00    --   26.43 -99.00-180.00  176
 13  \w    -46.00  52.00   0.50   15.00    --   26.43 -38.00 -90.00  196
 14  \w    -46.00  52.00   0.50   15.00    --   26.43 -38.00  90.00  196
 15  \w     -4.00  97.00   0.50   15.00    --   26.43  77.00-150.00  202
 16  \w     -4.00  97.00   0.50   15.00    --   26.43  77.00-120.00  202
 17  \w     -4.00  97.00   0.50   15.00    --   26.43  77.00 -90.00  202
 18  \w     -4.00  85.50   0.50   15.00    --   26.43  77.00 -60.00  179
;
_diffrn_measurement_device 'four-circle diffractometer'
_diffrn_measurement_device_type 'Agilent SuperNova, Dual, Cu at home/near, Eos'
_diffrn_measurement_method '\w scans'
_diffrn_measurement_specimen_support 'polyimid foil'
_diffrn_orient_matrix_type 'CrysAlisPro convention (1999,Acta A55,543-557)'
_diffrn_orient_matrix_UB_11 0.0618536000
_diffrn_orient_matrix_UB_12 0.0147654000
_diffrn_orient_matrix_UB_13 -0.0057455000
_diffrn_orient_matrix_UB_21 0.0240569000
_diffrn_orient_matrix_UB_22 -0.0395804000
_diffrn_orient_matrix_UB_23 0.0023172000
_diffrn_orient_matrix_UB_31 -0.0083560000
_diffrn_orient_matrix_UB_32 -0.0048856000
_diffrn_orient_matrix_UB_33 -0.0360778000
_diffrn_radiation_monochromator mirror
_diffrn_radiation_probe x-ray
_diffrn_radiation_type 'Mo K\a'
_diffrn_radiation_wavelength 0.71073
_diffrn_reflns_av_R_equivalents 0.0726
_diffrn_reflns_av_unetI/netI 0.0409
_diffrn_reflns_Laue_measured_fraction_full 0.999
_diffrn_reflns_Laue_measured_fraction_max 0.985
_diffrn_reflns_limit_h_max 15
_diffrn_reflns_limit_h_min -15
_diffrn_reflns_limit_k_max 25
_diffrn_reflns_limit_k_min -24
_diffrn_reflns_limit_l_max 29
_diffrn_reflns_limit_l_min -29
_diffrn_reflns_number 145176
_diffrn_reflns_point_group_measured_fraction_full 0.999
_diffrn_reflns_point_group_measured_fraction_max 0.974
_diffrn_reflns_theta_full 25.242
_diffrn_reflns_theta_max 32.522
_diffrn_reflns_theta_min 2.189
_diffrn_source 'microfocus X-Ray tube'
_diffrn_source_type 'Agilent SuperNova (Mo) X-ray Source'
_exptl_absorpt_coefficient_mu 0.100
_exptl_absorpt_correction_T_max 1.000
_exptl_absorpt_correction_T_min 0.744
_exptl_absorpt_correction_type gaussian
_exptl_absorpt_process_details
;
CrysAlisPro 1.171.39.46 (Rigaku Oxford Diffraction, 2018)
Numerical absorption correction based on gaussian integration over
 a multifaceted crystal model (Busing & Levy, 1957).
Empirical absorption correction using spherical harmonics,
 implemented in SCALE3 ABSPACK scaling algorithm.
;
_exptl_crystal_colour yellow
_exptl_crystal_colour_primary yellow
_exptl_crystal_density_diffrn 1.275
_exptl_crystal_description irregular
_exptl_crystal_F_000 1400
_exptl_crystal_size_max 0.232
_exptl_crystal_size_mid 0.187
_exptl_crystal_size_min 0.126
_refine_diff_density_max 0.320
_refine_diff_density_min -0.254
_refine_diff_density_rms 0.051
_refine_ls_abs_structure_details
;
 Flack x determined using 3771 quotients [(I+)-(I-)]/[(I+)+(I-)]
 (Parsons, Flack and Wagner, Acta Cryst. B69 (2013) 249-259).
;
_refine_ls_abs_structure_Flack -0.01(7)
_refine_ls_extinction_method none
_refine_ls_goodness_of_fit_ref 1.025
_refine_ls_hydrogen_treatment mixed
_refine_ls_matrix_type full
_refine_ls_number_parameters 473
_refine_ls_number_reflns 12099
_refine_ls_number_restraints 85
_refine_ls_restrained_S_all 1.024
_refine_ls_R_factor_all 0.0670
_refine_ls_R_factor_gt 0.0496
_refine_ls_shift/su_max 0.000
_refine_ls_shift/su_mean 0.000
_refine_ls_structure_factor_coef Fsqd
_refine_ls_weighting_details 'w=1/[\s^2^(Fo^2^)+(0.0581P)^2^+0.8439P] where P=(Fo^2^+2Fc^2^)/3'
_refine_ls_weighting_scheme calc
_refine_ls_wR_factor_gt 0.1127
_refine_ls_wR_factor_ref 0.1207
_reflns_Friedel_coverage 0.799
_reflns_Friedel_fraction_full 1.000
_reflns_Friedel_fraction_max 0.960
_reflns_number_gt 9996
_reflns_number_total 12099
_reflns_threshold_expression 'I > 2\s(I)'
_cod_data_source_file c9cc09111d2.cif
_cod_data_source_block ga_vv33
_cod_depositor_comments 'Adding full bibliography for 7125679--7125681.cif.'
_cod_database_code 7125680
_audit_block_refno 3166
_audit_block_usercomment 'VV619 irregular yellow'
_shelx_space_group_comment
;
The symmetry employed for this shelxl refinement is uniquely defined
by the following loop, which should always be used as a source of
symmetry information in preference to the above space-group names.
They are only intended as comments.
;
_shelx_estimated_absorpt_t_max 0.990
_shelx_estimated_absorpt_t_min 0.990
_reflns_odcompleteness_completeness 99.93
_reflns_odcompleteness_iscentric 1
_reflns_odcompleteness_theta 30.44
_shelxl_version_number 2018/3
_olex2_refinement_description
;
1. Fixed Uiso
 At 1.2 times of:
  All C(H) groups, All C(H,H) groups, All C(H,H,H,H) groups
 At 1.5 times of:
  All C(H,H,H) groups
2. Restrained distances
 O5-C35A \\sim O5-C35B \\sim O5-C38
 with sigma of 0.02
 C35A-C36A \\sim C35B-C36B \\sim C38-C37A \\sim C38-C37B
 with sigma of 0.02
 C36A-C37A \\sim C36B-C37B
 with sigma of 0.02
3. Uiso/Uaniso restraints and constraints
C1 \\sim C2 \\sim C3 \\sim C4 \\sim C5 \\sim C6 \\sim C7 \\sim C8 \\sim C9
\\sim C10 \\sim C11 \\sim C12 \\sim C13 \\sim C14 \\sim C15 \\sim C16 \\sim C17
\\sim C18 \\sim C19 \\sim C20 \\sim C21 \\sim C22 \\sim C23 \\sim C24 \\sim C25
\\sim C26 \\sim C27 \\sim C28 \\sim C29 \\sim C30 \\sim C31 \\sim C32 \\sim C33
\\sim C34 \\sim C35A \\sim C36A \\sim C37A \\sim C35B \\sim C36B \\sim C37B
\\sim C38: within 1A with sigma of 0.01 and sigma for terminal atoms of 0.01
4. Rigid body (RIGU) restrains
 O5, C35A, C36A, C37A, C35B, C36B, C37B, C38
 with sigma for 1-2 distances of 0.004 and sigma for 1-3 distances of 0.004
5. Others
 Sof(C35B)=Sof(H35C)=Sof(H35D)=Sof(C36B)=Sof(H36C)=Sof(H36D)=Sof(C37B)=
 Sof(H37C)=Sof(H37D)=Sof(H38C)=Sof(H38D)=1-FVAR(1)
 Sof(C35A)=Sof(H35A)=Sof(H35B)=Sof(C36A)=Sof(H36A)=Sof(H36B)=Sof(C37A)=
 Sof(H37A)=Sof(H37B)=Sof(H38A)=Sof(H38B)=FVAR(1)
6.a Ternary CH refined with riding coordinates:
 C1(H1), C12(H12)
6.b Secondary CH2 refined with riding coordinates:
 C2(H2A,H2B), C11(H11A,H11B), C35A(H35A,H35B), C36A(H36A,H36B), C37A(H37A,
 H37B), C35B(H35C,H35D), C36B(H36C,H36D), C37B(H37C,H37D), C38(H38A,H38B),
 C38(H38C,H38D)
6.c Aromatic/amide H refined with riding coordinates:
 C4(H4), C9(H9), C13(H13), C14(H14), C15(H15), C16(H16), C18(H18), C19(H19),
 C20(H20), C21(H21), C22(H22), C24(H24), C25(H25), C26(H26), C27(H27), C28(H28)
6.d Idealised Me refined as rotating group:
 C31(H31A,H31B,H31C), C32(H32A,H32B,H32C), C33(H33A,H33B,H33C), C34(H34A,H34B,
 H34C)
;
_olex2_submission_special_instructions 'No special instructions were received'
_oxdiff_exptl_absorpt_empirical_details
;
Empirical correction (ABSPACK) includes:
- Absorption correction using spherical harmonics
- Frame scaling
- Detector area scaling
;
_oxdiff_exptl_absorpt_empirical_full_max 1.112
_oxdiff_exptl_absorpt_empirical_full_min 0.885
_cell_oxdiff_length_a 10.6038(3)
_cell_oxdiff_length_b 16.6790(3)
_cell_oxdiff_length_c 19.3767(5)
_cell_oxdiff_angle_alpha 89.9895(18)
_cell_oxdiff_angle_beta 90.043(2)
_cell_oxdiff_angle_gamma 90.0390(18)
_cell_oxdiff_volume 3426.98(14)
_cell_oxdiff_measurement_reflns_used 28087

loop_
_symmetry_equiv_pos_as_xyz
'x, y, z'
'-x+1/2, -y, z+1/2'
'x+1/2, -y+1/2, -z'
'-x, y+1/2, -z+1/2'

loop_
_atom_site_label
_atom_site_type_symbol
_atom_site_fract_x
_atom_site_fract_y
_atom_site_fract_z
_atom_site_U_iso_or_equiv
_atom_site_adp_type
_atom_site_occupancy
_atom_site_site_symmetry_order
_atom_site_calc_flag
_atom_site_refinement_flags_posn
_atom_site_refinement_flags_adp
_atom_site_refinement_flags_occupancy
_atom_site_disorder_assembly
_atom_site_disorder_group
Mg Mg 0.20531(7) 0.46971(4) 0.35379(3) 0.01710(14) Uani 1 1 d . . . . .
O1 O 0.39854(18) 0.24383(10) 0.37694(9) 0.0306(4) Uani 1 1 d . . . . .
O2 O 0.16484(17) 0.72396(9) 0.39221(9) 0.0273(3) Uani 1 1 d . . . . .
O3 O 0.04340(14) 0.41201(9) 0.35681(8) 0.0213(3) Uani 1 1 d . . . . .
O4 O -0.14766(15) 0.36106(11) 0.31375(8) 0.0283(3) Uani 1 1 d . . . . .
N1 N 0.30683(17) 0.35844(11) 0.33982(9) 0.0216(3) Uani 1 1 d . . . . .
N2 N 0.32831(16) 0.49102(10) 0.43747(9) 0.0185(3) Uani 1 1 d . . . . .
N3 N 0.14055(16) 0.59232(10) 0.36736(9) 0.0187(3) Uani 1 1 d . . . . .
C1 C 0.2979(2) 0.30159(13) 0.28138(11) 0.0252(4) Uani 1 1 d . U . . .
H1 H 0.210750 0.301643 0.261679 0.030 Uiso 1 1 calc R . . . .
C2 C 0.3264(3) 0.22103(14) 0.31617(13) 0.0321(5) Uani 1 1 d . U . . .
H2A H 0.247606 0.193032 0.329265 0.039 Uiso 1 1 calc R . . . .
H2B H 0.376343 0.185879 0.285408 0.039 Uiso 1 1 calc R . . . .
C3 C 0.3714(2) 0.32297(13) 0.38730(11) 0.0220(4) Uani 1 1 d . U . . .
C4 C 0.4246(2) 0.35739(13) 0.44793(11) 0.0221(4) Uani 1 1 d . U . . .
H4 H 0.473306 0.323792 0.477191 0.026 Uiso 1 1 calc R . . . .
C5 C 0.40979(19) 0.43545(12) 0.46647(10) 0.0195(4) Uani 1 1 d . U . . .
C6 C 0.48411(19) 0.47389(13) 0.52154(10) 0.0204(4) Uani 1 1 d . U . . .
C7 C 0.44451(19) 0.55330(13) 0.52470(10) 0.0202(4) Uani 1 1 d . U . . .
C8 C 0.34611(19) 0.56315(12) 0.47125(10) 0.0189(4) Uani 1 1 d . U . . .
C9 C 0.2888(2) 0.63437(13) 0.45757(11) 0.0219(4) Uani 1 1 d . U . . .
H9 H 0.311507 0.679307 0.485029 0.026 Uiso 1 1 calc R . . . .
C10 C 0.1969(2) 0.64603(12) 0.40468(11) 0.0211(4) Uani 1 1 d . U . . .
C11 C 0.0967(2) 0.72220(13) 0.32705(12) 0.0270(4) Uani 1 1 d . U . . .
H11A H 0.153354 0.734346 0.287814 0.032 Uiso 1 1 calc R . . . .
H11B H 0.026137 0.761066 0.327174 0.032 Uiso 1 1 calc R . . . .
C12 C 0.0479(2) 0.63588(13) 0.32319(10) 0.0206(4) Uani 1 1 d . U . . .
H12 H 0.053470 0.615940 0.274605 0.025 Uiso 1 1 calc R . . . .
C13 C 0.5821(2) 0.44578(14) 0.56275(11) 0.0239(4) Uani 1 1 d . U . . .
H13 H 0.609961 0.391747 0.560028 0.029 Uiso 1 1 calc R . . . .
C14 C 0.6375(2) 0.50001(15) 0.60812(11) 0.0271(4) Uani 1 1 d . U . . .
H14 H 0.704365 0.482619 0.637112 0.033 Uiso 1 1 calc R . . . .
C15 C 0.5970(2) 0.57906(15) 0.61185(11) 0.0260(4) Uani 1 1 d . U . . .
H15 H 0.636163 0.614605 0.643607 0.031 Uiso 1 1 calc R . . . .
C16 C 0.5000(2) 0.60717(14) 0.56984(11) 0.0247(4) Uani 1 1 d . U . . .
H16 H 0.472857 0.661379 0.572078 0.030 Uiso 1 1 calc R . . . .
C17 C 0.3937(2) 0.32243(16) 0.22625(12) 0.0289(5) Uani 1 1 d . U . . .
C18 C 0.5162(2) 0.34617(19) 0.24368(13) 0.0362(6) Uani 1 1 d . U . . .
H18 H 0.538640 0.351678 0.290921 0.043 Uiso 1 1 calc R . . . .
C19 C 0.6049(3) 0.3617(2) 0.19331(15) 0.0485(8) Uani 1 1 d . U . . .
H19 H 0.687739 0.377652 0.206002 0.058 Uiso 1 1 calc R . . . .
C20 C 0.5733(3) 0.3540(3) 0.12428(16) 0.0594(10) Uani 1 1 d . U . . .
H20 H 0.634061 0.364723 0.089450 0.071 Uiso 1 1 calc R . . . .
C21 C 0.4525(3) 0.3307(3) 0.10643(15) 0.0574(10) Uani 1 1 d . U . . .
H21 H 0.430606 0.325677 0.059075 0.069 Uiso 1 1 calc R . . . .
C22 C 0.3633(3) 0.3147(2) 0.15650(13) 0.0418(7) Uani 1 1 d . U . . .
H22 H 0.280889 0.298282 0.143383 0.050 Uiso 1 1 calc R . . . .
C23 C -0.0862(2) 0.62738(13) 0.34926(11) 0.0232(4) Uani 1 1 d . U . . .
C24 C -0.1785(2) 0.59606(16) 0.30616(13) 0.0319(5) Uani 1 1 d . U . . .
H24 H -0.157241 0.579824 0.260612 0.038 Uiso 1 1 calc R . . . .
C25 C -0.3018(3) 0.5884(2) 0.32942(16) 0.0463(7) Uani 1 1 d . U . . .
H25 H -0.363986 0.565653 0.300026 0.056 Uiso 1 1 calc R . . . .
C26 C -0.3348(3) 0.6135(2) 0.39466(17) 0.0492(8) Uani 1 1 d . U . . .
H26 H -0.419580 0.608739 0.409885 0.059 Uiso 1 1 calc R . . . .
C27 C -0.2442(3) 0.64556(19) 0.43812(15) 0.0398(6) Uani 1 1 d . U . . .
H27 H -0.266948 0.663213 0.483062 0.048 Uiso 1 1 calc R . . . .
C28 C -0.1203(2) 0.65190(16) 0.41589(12) 0.0298(5) Uani 1 1 d . U . . .
H28 H -0.058017 0.673035 0.446081 0.036 Uiso 1 1 calc R . . . .
C29 C -0.0283(2) 0.37985(13) 0.41399(11) 0.0219(4) Uani 1 1 d . U . . .
C30 C -0.1209(2) 0.32125(14) 0.37681(12) 0.0254(4) Uani 1 1 d . U . . .
C31 C 0.0619(2) 0.33986(16) 0.46496(12) 0.0318(5) Uani 1 1 d . U . . .
H31A H 0.109104 0.297449 0.441349 0.048 Uiso 1 1 calc GR . . . .
H31B H 0.013587 0.316576 0.503147 0.048 Uiso 1 1 calc GR . . . .
H31C H 0.120842 0.379908 0.483088 0.048 Uiso 1 1 calc GR . . . .
C32 C -0.0959(3) 0.44889(15) 0.44952(13) 0.0357(6) Uani 1 1 d . U . . .
H32A H -0.034089 0.489275 0.463840 0.054 Uiso 1 1 calc GR . . . .
H32B H -0.140821 0.428752 0.490182 0.054 Uiso 1 1 calc GR . . . .
H32C H -0.156295 0.473121 0.417422 0.054 Uiso 1 1 calc GR . . . .
C33 C -0.0602(3) 0.24032(15) 0.36121(14) 0.0353(6) Uani 1 1 d . U . . .
H33A H -0.116307 0.208892 0.331474 0.053 Uiso 1 1 calc GR . . . .
H33B H -0.045799 0.211303 0.404487 0.053 Uiso 1 1 calc GR . . . .
H33C H 0.020457 0.248777 0.337642 0.053 Uiso 1 1 calc GR . . . .
C34 C -0.2435(3) 0.3075(2) 0.41570(15) 0.0396(6) Uani 1 1 d . U . . .
H34A H -0.289306 0.358350 0.419705 0.059 Uiso 1 1 calc GR . . . .
H34B H -0.224823 0.286790 0.461914 0.059 Uiso 1 1 calc GR . . . .
H34C H -0.295340 0.268658 0.390563 0.059 Uiso 1 1 calc GR . . . .
O5 O 0.25610(15) 0.50755(10) 0.25450(8) 0.0245(3) Uani 1 1 d D U . . .
C35A C 0.3564(10) 0.5671(7) 0.2477(6) 0.041(2) Uani 0.576(15) 1 d D U P A 1
H35A H 0.423193 0.558515 0.282627 0.049 Uiso 0.576(15) 1 calc R . P A 1
H35B H 0.322939 0.622181 0.252374 0.049 Uiso 0.576(15) 1 calc R . P A 1
C36A C 0.4064(6) 0.5520(7) 0.1746(3) 0.0435(19) Uani 0.576(15) 1 d D U P A 1
H36A H 0.454197 0.598681 0.156906 0.052 Uiso 0.576(15) 1 calc R . P A 1
H36B H 0.460328 0.503635 0.172659 0.052 Uiso 0.576(15) 1 calc R . P A 1
C37A C 0.2835(12) 0.5400(9) 0.1351(5) 0.0344(19) Uani 0.576(15) 1 d D U P A 1
H37A H 0.246782 0.592052 0.121058 0.041 Uiso 0.576(15) 1 calc R . P A 1
H37B H 0.296970 0.506607 0.093515 0.041 Uiso 0.576(15) 1 calc R . P A 1
C35B C 0.3802(11) 0.5437(7) 0.2499(7) 0.029(2) Uani 0.424(15) 1 d D U P A 2
H35C H 0.446950 0.502321 0.246874 0.034 Uiso 0.424(15) 1 calc R . P A 2
H35D H 0.397249 0.578734 0.290107 0.034 Uiso 0.424(15) 1 calc R . P A 2
C36B C 0.3715(13) 0.5918(9) 0.1839(5) 0.052(3) Uani 0.424(15) 1 d D U P A 2
H36C H 0.327187 0.643275 0.191431 0.063 Uiso 0.424(15) 1 calc R . P A 2
H36D H 0.456137 0.602611 0.164376 0.063 Uiso 0.424(15) 1 calc R . P A 2
C37B C 0.2970(19) 0.5373(15) 0.1381(8) 0.048(4) Uani 0.424(15) 1 d D U P A 2
H37C H 0.352117 0.496353 0.116673 0.057 Uiso 0.424(15) 1 calc R . P A 2
H37D H 0.254330 0.567997 0.101136 0.057 Uiso 0.424(15) 1 calc R . P A 2
C38 C 0.2000(2) 0.49786(15) 0.18641(10) 0.0277(4) Uani 1 1 d D U . . .
H38A H 0.114340 0.521464 0.185641 0.033 Uiso 0.576(15) 1 calc R . P A 1
H38B H 0.193257 0.440244 0.174707 0.033 Uiso 0.576(15) 1 calc R . P A 1
H38C H 0.117419 0.525366 0.183593 0.033 Uiso 0.424(15) 1 calc R . P A 2
H38D H 0.188443 0.440474 0.174997 0.033 Uiso 0.424(15) 1 calc R . P A 2
B13 B -0.0317(2) 0.39899(15) 0.28984(12) 0.0222(4) Uani 1 1 d . . . . .
H13A H 0.034(3) 0.3591(18) 0.2530(16) 0.036(8) Uiso 1 1 d . . . . .
H13B H -0.043(3) 0.458(2) 0.2656(16) 0.043(9) Uiso 1 1 d . . . . .

loop_
_atom_site_aniso_label
_atom_site_aniso_U_11
_atom_site_aniso_U_22
_atom_site_aniso_U_33
_atom_site_aniso_U_23
_atom_site_aniso_U_13
_atom_site_aniso_U_12
Mg 0.0171(3) 0.0182(3) 0.0160(3) 0.0002(2) -0.0013(2) 0.0000(2)
O1 0.0403(10) 0.0221(8) 0.0293(8) -0.0053(6) -0.0084(7) 0.0092(7)
O2 0.0334(8) 0.0169(7) 0.0317(8) 0.0014(6) -0.0085(7) 0.0014(6)
O3 0.0225(7) 0.0241(7) 0.0174(6) 0.0036(6) -0.0007(6) -0.0073(6)
O4 0.0217(7) 0.0373(9) 0.0260(8) 0.0054(7) -0.0051(6) -0.0055(7)
N1 0.0217(8) 0.0234(8) 0.0198(8) -0.0034(6) 0.0003(6) 0.0025(7)
N2 0.0187(8) 0.0190(8) 0.0180(7) 0.0001(6) -0.0022(6) -0.0002(6)
N3 0.0182(8) 0.0189(8) 0.0192(8) 0.0022(6) -0.0030(6) 0.0011(6)
C1 0.0242(10) 0.0262(10) 0.0252(10) -0.0068(8) -0.0030(8) 0.0045(9)
C2 0.0385(13) 0.0253(11) 0.0326(12) -0.0073(9) -0.0079(10) 0.0063(10)
C3 0.0224(10) 0.0206(9) 0.0231(9) -0.0011(8) 0.0002(8) 0.0034(7)
C4 0.0240(10) 0.0223(10) 0.0200(9) 0.0015(7) -0.0035(7) 0.0030(8)
C5 0.0183(9) 0.0234(9) 0.0168(8) 0.0028(7) -0.0001(7) -0.0003(7)
C6 0.0189(9) 0.0253(10) 0.0170(8) 0.0019(7) -0.0001(7) -0.0017(8)
C7 0.0187(9) 0.0245(10) 0.0173(8) 0.0005(7) -0.0007(7) -0.0032(7)
C8 0.0175(8) 0.0218(9) 0.0174(8) 0.0007(7) -0.0009(7) -0.0037(7)
C9 0.0223(9) 0.0199(9) 0.0235(9) -0.0021(7) -0.0040(8) -0.0012(8)
C10 0.0223(9) 0.0166(9) 0.0244(9) 0.0004(7) -0.0003(8) 0.0014(7)
C11 0.0324(11) 0.0207(10) 0.0278(10) 0.0061(8) -0.0050(9) 0.0020(9)
C12 0.0233(9) 0.0200(9) 0.0186(8) 0.0023(7) -0.0025(7) 0.0026(7)
C13 0.0244(10) 0.0261(10) 0.0213(9) 0.0026(8) -0.0018(8) 0.0008(8)
C14 0.0230(10) 0.0372(12) 0.0211(9) 0.0016(9) -0.0049(8) -0.0009(9)
C15 0.0243(10) 0.0321(11) 0.0214(9) -0.0007(8) -0.0048(8) -0.0064(9)
C16 0.0246(10) 0.0263(10) 0.0233(10) -0.0009(8) -0.0029(8) -0.0040(8)
C17 0.0236(10) 0.0392(13) 0.0239(10) -0.0086(9) -0.0014(8) 0.0083(9)
C18 0.0253(11) 0.0587(17) 0.0247(11) -0.0084(11) -0.0015(9) 0.0068(11)
C19 0.0236(12) 0.089(2) 0.0327(13) -0.0068(15) 0.0040(10) 0.0013(14)
C20 0.0354(15) 0.114(3) 0.0291(13) -0.0099(17) 0.0100(12) 0.0008(18)
C21 0.0422(16) 0.107(3) 0.0228(12) -0.0144(16) 0.0009(12) -0.0012(18)
C22 0.0306(13) 0.0678(19) 0.0269(12) -0.0144(12) -0.0028(10) 0.0021(12)
C23 0.0223(9) 0.0225(9) 0.0249(9) 0.0053(8) -0.0026(8) 0.0048(8)
C24 0.0252(11) 0.0406(13) 0.0298(11) 0.0040(10) -0.0064(9) 0.0018(10)
C25 0.0276(13) 0.0630(19) 0.0482(16) 0.0167(14) -0.0102(12) -0.0040(13)
C26 0.0226(11) 0.074(2) 0.0514(17) 0.0277(16) 0.0086(12) 0.0084(13)
C27 0.0369(14) 0.0498(16) 0.0326(12) 0.0136(12) 0.0088(11) 0.0155(12)
C28 0.0306(11) 0.0333(12) 0.0255(10) 0.0051(9) -0.0006(9) 0.0088(10)
C29 0.0236(10) 0.0228(10) 0.0193(9) 0.0037(7) 0.0016(7) -0.0040(8)
C30 0.0222(10) 0.0279(11) 0.0260(10) 0.0027(8) -0.0002(8) -0.0059(8)
C31 0.0326(12) 0.0379(13) 0.0250(10) 0.0085(10) -0.0047(9) -0.0063(10)
C32 0.0520(16) 0.0253(11) 0.0297(11) -0.0001(9) 0.0143(11) 0.0009(11)
C33 0.0497(15) 0.0241(11) 0.0320(12) 0.0012(10) -0.0012(11) -0.0053(10)
C34 0.0265(12) 0.0536(17) 0.0386(14) 0.0063(12) 0.0052(10) -0.0129(12)
O5 0.0231(7) 0.0332(8) 0.0172(6) 0.0017(6) -0.0004(5) -0.0073(6)
C35A 0.033(4) 0.061(6) 0.029(3) -0.003(4) 0.003(3) -0.022(4)
C36A 0.031(3) 0.074(5) 0.026(2) 0.003(3) 0.0073(19) -0.019(3)
C37A 0.035(3) 0.047(4) 0.022(3) 0.004(3) -0.009(3) -0.011(3)
C35B 0.023(4) 0.036(5) 0.027(3) 0.002(3) -0.002(3) -0.011(3)
C36B 0.051(6) 0.069(6) 0.037(4) 0.014(4) -0.004(4) -0.030(5)
C37B 0.048(7) 0.071(7) 0.024(5) 0.011(5) 0.015(5) -0.018(6)
C38 0.0274(10) 0.0392(12) 0.0166(8) 0.0018(8) -0.0021(8) -0.0053(10)
B13 0.0230(11) 0.0250(11) 0.0187(10) 0.0005(8) -0.0025(8) -0.0039(9)

loop_
_atom_type_symbol
_atom_type_description
_atom_type_scat_dispersion_real
_atom_type_scat_dispersion_imag
_atom_type_scat_source
C C 0.0033 0.0016 'International Tables Vol C Tables 4.2.6.8 and 6.1.1.4'
H H 0.0000 0.0000 'International Tables Vol C Tables 4.2.6.8 and 6.1.1.4'
B B 0.0013 0.0007 'International Tables Vol C Tables 4.2.6.8 and 6.1.1.4'
Mg Mg 0.0486 0.0363 'International Tables Vol C Tables 4.2.6.8 and 6.1.1.4'
N N 0.0061 0.0033 'International Tables Vol C Tables 4.2.6.8 and 6.1.1.4'
O O 0.0106 0.0060 'International Tables Vol C Tables 4.2.6.8 and 6.1.1.4'

loop_
_exptl_crystal_face_index_h
_exptl_crystal_face_index_k
_exptl_crystal_face_index_l
_exptl_crystal_face_perp_dist
-13 -9 -7 0.0660
13 -5 12 0.0816
-9 -1 -22 0.1111
12 7 -14 0.0548
-7 -3 24 0.0984
2 3 27 0.0965
3 -23 3 0.1009
3 -18 16 0.1040
0 -12 -23 0.0774
-10 -16 -10 0.0706
4 6 26 0.0903
14 -8 -3 0.0755
-14 4 6 0.0568
14 -4 -10 0.0619
11 12 12 0.0788
10 11 -15 0.0561
-3 23 -1 0.0722
13 9 10 0.0748

loop_
_geom_angle_atom_site_label_1
_geom_angle_atom_site_label_2
_geom_angle_atom_site_label_3
_geom_angle
O3 Mg N1 91.06(7)
O3 Mg N2 126.76(7)
O3 Mg N3 100.41(7)
O3 Mg O5 113.49(7)
N1 Mg N3 168.53(7)
N2 Mg N1 86.15(7)
N2 Mg N3 86.79(7)
O5 Mg N1 90.90(7)
O5 Mg N2 119.70(7)
O5 Mg N3 84.77(7)
C3 O1 C2 105.10(17)
C10 O2 C11 104.95(16)
C29 O3 Mg 131.47(13)
C29 O3 B13 108.73(15)
B13 O3 Mg 119.72(12)
C30 O4 B13 107.93(16)
C1 N1 Mg 127.87(14)
C3 N1 Mg 124.65(14)
C3 N1 C1 106.58(18)
C5 N2 Mg 125.73(14)
C8 N2 Mg 126.47(14)
C8 N2 C5 107.75(16)
C10 N3 Mg 124.87(14)
C10 N3 C12 106.67(17)
C12 N3 Mg 126.66(13)
N1 C1 C2 102.29(17)
N1 C1 C17 110.45(19)
C17 C1 C2 112.3(2)
O1 C2 C1 103.31(18)
O1 C3 C4 115.31(19)
N1 C3 O1 116.76(19)
N1 C3 C4 127.8(2)
C5 C4 C3 123.94(19)
N2 C5 C6 109.63(18)
C4 C5 N2 127.24(19)
C4 C5 C6 123.12(19)
C7 C6 C5 106.55(17)
C7 C6 C13 121.4(2)
C13 C6 C5 131.9(2)
C6 C7 C8 106.73(17)
C16 C7 C6 121.2(2)
C16 C7 C8 132.0(2)
N2 C8 C7 109.33(17)
C9 C8 N2 127.36(18)
C9 C8 C7 123.25(19)
C8 C9 C10 124.31(19)
O2 C10 C9 115.27(18)
N3 C10 O2 116.38(19)
N3 C10 C9 128.35(19)
O2 C11 C12 103.25(16)
N3 C12 C11 101.95(17)
N3 C12 C23 112.42(16)
C23 C12 C11 112.88(18)
C14 C13 C6 117.3(2)
C15 C14 C13 121.3(2)
C14 C15 C16 121.2(2)
C7 C16 C15 117.7(2)
C18 C17 C1 121.2(2)
C22 C17 C1 120.4(2)
C22 C17 C18 118.3(2)
C19 C18 C17 121.0(2)
C18 C19 C20 120.0(3)
C21 C20 C19 119.5(3)
C22 C21 C20 120.9(3)
C21 C22 C17 120.2(3)
C24 C23 C12 119.8(2)
C24 C23 C28 118.8(2)
C28 C23 C12 121.5(2)
C23 C24 C25 120.2(3)
C26 C25 C24 120.6(3)
C25 C26 C27 120.0(3)
C26 C27 C28 119.9(3)
C27 C28 C23 120.6(3)
O3 C29 C30 102.11(16)
O3 C29 C31 109.12(17)
O3 C29 C32 108.26(17)
C31 C29 C30 114.75(19)
C32 C29 C30 112.7(2)
C32 C29 C31 109.5(2)
O4 C30 C29 103.28(17)
O4 C30 C33 109.14(19)
O4 C30 C34 109.1(2)
C33 C30 C29 112.29(19)
C34 C30 C29 113.8(2)
C34 C30 C33 109.0(2)
C35A O5 Mg 118.4(4)
C35B O5 Mg 114.5(5)
C35B O5 C38 111.2(6)
C38 O5 Mg 133.88(13)
C38 O5 C35A 106.9(5)
O5 C35A C36A 103.0(7)
C37A C36A C35A 100.9(8)
C38 C37A C36A 103.5(7)
O5 C35B C36B 102.5(8)
C37B C36B C35B 102.2(12)
C36B C37B C38 104.7(10)
O5 C38 C37A 107.8(4)
O5 C38 C37B 103.3(7)
O4 B13 O3 103.31(17)

loop_
_geom_bond_atom_site_label_1
_geom_bond_atom_site_label_2
_geom_bond_distance
Mg O3 1.9695(16)
Mg N1 2.1628(19)
Mg N2 2.1107(18)
Mg N3 2.1734(19)
Mg O5 2.0947(16)
O1 C2 1.455(3)
O1 C3 1.366(3)
O2 C10 1.365(2)
O2 C11 1.455(3)
O3 C29 1.447(2)
O3 B13 1.538(3)
O4 C30 1.419(3)
O4 B13 1.459(3)
N1 C1 1.480(3)
N1 C3 1.290(3)
N2 C5 1.386(3)
N2 C8 1.383(3)
N3 C10 1.297(3)
N3 C12 1.492(3)
C1 C2 1.533(3)
C1 C17 1.514(3)
C3 C4 1.424(3)
C4 C5 1.360(3)
C5 C6 1.473(3)
C6 C7 1.391(3)
C6 C13 1.392(3)
C7 C8 1.479(3)
C7 C16 1.385(3)
C8 C9 1.360(3)
C9 C10 1.428(3)
C11 C12 1.532(3)
C12 C23 1.515(3)
C13 C14 1.392(3)
C14 C15 1.389(3)
C15 C16 1.393(3)
C17 C18 1.400(3)
C17 C22 1.395(3)
C18 C19 1.380(4)
C19 C20 1.385(4)
C20 C21 1.383(5)
C21 C22 1.381(4)
C23 C24 1.389(3)
C23 C28 1.401(3)
C24 C25 1.390(4)
C25 C26 1.376(5)
C26 C27 1.385(5)
C27 C28 1.388(4)
C29 C30 1.562(3)
C29 C31 1.528(3)
C29 C32 1.521(3)
C30 C33 1.526(4)
C30 C34 1.520(3)
O5 C35A 1.461(9)
O5 C35B 1.451(12)
O5 C38 1.456(3)
C35A C36A 1.532(11)
C36A C37A 1.524(11)
C37A C38 1.505(11)
C35B C36B 1.513(13)
C36B C37B 1.496(16)
C37B C38 1.538(13)

loop_
_geom_torsion_atom_site_label_1
_geom_torsion_atom_site_label_2
_geom_torsion_atom_site_label_3
_geom_torsion_atom_site_label_4
_geom_torsion
Mg O3 C29 C30 -163.33(14)
Mg O3 C29 C31 -41.5(3)
Mg O3 C29 C32 77.6(2)
Mg O3 B13 O4 -175.48(13)
Mg N1 C1 C2 -149.48(16)
Mg N1 C1 C17 90.8(2)
Mg N1 C3 O1 161.52(15)
Mg N1 C3 C4 -22.4(3)
Mg N2 C5 C4 -1.3(3)
Mg N2 C5 C6 177.35(13)
Mg N2 C8 C7 -177.43(13)
Mg N2 C8 C9 -0.1(3)
Mg N3 C10 O2 162.08(15)
Mg N3 C10 C9 -18.0(3)
Mg N3 C12 C11 -147.23(15)
Mg N3 C12 C23 91.6(2)
Mg O5 C35A C36A 155.7(7)
Mg O5 C35B C36B -159.2(10)
Mg O5 C38 C37A 179.9(7)
Mg O5 C38 C37B -176.0(11)
O1 C3 C4 C5 179.0(2)
O2 C11 C12 N3 -25.1(2)
O2 C11 C12 C23 95.7(2)
O3 C29 C30 O4 -35.4(2)
O3 C29 C30 C33 82.1(2)
O3 C29 C30 C34 -153.5(2)
N1 C1 C2 O1 -23.9(2)
N1 C1 C17 C18 40.9(3)
N1 C1 C17 C22 -142.2(2)
N1 C3 C4 C5 2.8(4)
N2 C5 C6 C7 0.2(2)
N2 C5 C6 C13 -175.6(2)
N2 C8 C9 C10 0.7(4)
N3 C12 C23 C24 -123.0(2)
N3 C12 C23 C28 58.3(3)
C1 N1 C3 O1 -8.3(3)
C1 N1 C3 C4 167.8(2)
C1 C17 C18 C19 177.1(3)
C1 C17 C22 C21 -177.4(3)
C2 O1 C3 N1 -8.0(3)
C2 O1 C3 C4 175.4(2)
C2 C1 C17 C18 -72.6(3)
C2 C1 C17 C22 104.4(3)
C3 O1 C2 C1 19.8(2)
C3 N1 C1 C2 19.9(2)
C3 N1 C1 C17 -99.8(2)
C3 C4 C5 N2 10.5(4)
C3 C4 C5 C6 -168.0(2)
C4 C5 C6 C7 179.0(2)
C4 C5 C6 C13 3.1(4)
C5 N2 C8 C7 0.1(2)
C5 N2 C8 C9 177.4(2)
C5 C6 C7 C8 -0.2(2)
C5 C6 C7 C16 -177.39(19)
C5 C6 C13 C14 176.4(2)
C6 C7 C8 N2 0.0(2)
C6 C7 C8 C9 -177.4(2)
C6 C7 C16 C15 0.1(3)
C6 C13 C14 C15 -0.3(3)
C7 C6 C13 C14 1.0(3)
C7 C8 C9 C10 177.7(2)
C8 N2 C5 C4 -178.9(2)
C8 N2 C5 C6 -0.2(2)
C8 C7 C16 C15 -176.3(2)
C8 C9 C10 O2 -170.5(2)
C8 C9 C10 N3 9.6(4)
C10 O2 C11 C12 23.7(2)
C10 N3 C12 C11 18.0(2)
C10 N3 C12 C23 -103.2(2)
C11 O2 C10 N3 -13.7(3)
C11 O2 C10 C9 166.37(19)
C11 C12 C23 C24 122.4(2)
C11 C12 C23 C28 -56.4(3)
C12 N3 C10 O2 -3.5(3)
C12 N3 C10 C9 176.5(2)
C12 C23 C24 C25 -179.7(2)
C12 C23 C28 C27 178.3(2)
C13 C6 C7 C8 176.26(19)
C13 C6 C7 C16 -1.0(3)
C13 C14 C15 C16 -0.5(4)
C14 C15 C16 C7 0.6(3)
C16 C7 C8 N2 176.8(2)
C16 C7 C8 C9 -0.6(4)
C17 C1 C2 O1 94.5(2)
C17 C18 C19 C20 0.1(5)
C18 C17 C22 C21 -0.4(5)
C18 C19 C20 C21 -0.1(6)
C19 C20 C21 C22 -0.3(7)
C20 C21 C22 C17 0.5(6)
C22 C17 C18 C19 0.1(5)
C23 C24 C25 C26 1.6(4)
C24 C23 C28 C27 -0.5(4)
C24 C25 C26 C27 -1.0(5)
C25 C26 C27 C28 -0.4(5)
C26 C27 C28 C23 1.1(4)
C28 C23 C24 C25 -0.9(4)
C29 O3 B13 O4 1.7(2)
C30 O4 B13 O3 -25.7(2)
C31 C29 C30 O4 -153.27(19)
C31 C29 C30 C33 -35.8(3)
C31 C29 C30 C34 88.6(3)
C32 C29 C30 O4 80.5(2)
C32 C29 C30 C33 -162.02(19)
C32 C29 C30 C34 -37.5(3)
O5 C35A C36A C37A 42.2(13)
O5 C35B C36B C37B -39.0(18)
C35A O5 C38 C37A 10.9(9)
C35A C36A C37A C38 -35.1(13)
C36A C37A C38 O5 16.0(11)
C35B O5 C38 C37B -4.0(12)
C35B C36B C37B C38 37(2)
C36B C37B C38 O5 -21.1(19)
C38 O5 C35A C36A -33.3(10)
C38 O5 C35B C36B 27.1(13)
B13 O3 C29 C30 19.9(2)
B13 O3 C29 C31 141.74(19)
B13 O3 C29 C32 -99.2(2)
B13 O4 C30 C29 38.3(2)
B13 O4 C30 C33 -81.3(2)
B13 O4 C30 C34 159.7(2)

loop_
_exptl_oxdiff_crystal_face_indexfrac_h
_exptl_oxdiff_crystal_face_indexfrac_k
_exptl_oxdiff_crystal_face_indexfrac_l
_exptl_oxdiff_crystal_face_x
_exptl_oxdiff_crystal_face_y
_exptl_oxdiff_crystal_face_z
-12.9995 -9.0048 -6.9944 -0.8968 0.0275 0.4050
13.0011 -4.9972 11.9981 0.6614 0.5384 -0.5171
-9.0008 -1.0056 -21.9987 -0.4452 -0.2277 0.8738
11.9989 7.0001 -14.0065 0.9260 -0.0209 0.3709
-6.9989 -2.9967 24.0048 -0.6151 0.0059 -0.7929
2.0007 3.0062 27.0008 0.0130 -0.0083 -1.0055
3.0024 -23.0040 3.0047 -0.1712 0.9897 -0.0211
3.0024 -18.0004 16.0046 -0.1720 0.8218 -0.5146
0.0003 -12.0071 -22.9990 -0.0451 0.4220 0.8884
-9.9989 -16.0065 -9.9939 -0.7974 0.3698 0.5223
4.0004 6.0069 25.9994 0.1868 -0.0813 -1.0008
14.0008 -8.0007 -3.0027 0.7651 0.6465 0.0304
-14.0003 4.0004 6.0039 -0.8414 -0.4812 -0.1192
14.0002 -4.0012 -10.0042 0.8644 0.4720 0.2635
10.9994 12.0062 11.9947 0.7887 -0.1828 -0.5833
9.9985 11.0005 -15.0069 0.8671 -0.2296 0.4041
-3.0023 23.0044 -1.0046 0.1597 -0.9851 -0.0511
12.9996 9.0054 9.9946 0.8796 -0.0205 -0.5132
